data_1545251
loop_
_publ_author_name
'Gavrikov, Andrey V.'
'Koroteev, Pavel S.'
'Efimov, Nikolay N.'
'Dobrokhotova, Zhanna V.'
'Ilyukhin, Andrey B.'
'Kostopoulos, Andreas K.'
'Ariciu, Ana-Maria'
'Novotortsev, Vladimir M.'

_publ_section_title
;
 Novel mononuclear and 1D-polymeric derivatives of lanthanides and
 (\h(6)-benzoic acid)tricarbonylchromium: synthesis, structure and
 magnetism.
;
_journal_issue 10
_journal_name_full 'Dalton transactions (Cambridge, England : 2003)'
_journal_page_first 3369
_journal_page_last 3380
_journal_paper_doi 10.1039/c6dt04895a
_journal_volume 46
_journal_year 2017
_chemical_formula_moiety 'C20 H21 Cr Eu O10'
_chemical_formula_sum 'C20 H21 Cr Eu O10'
_chemical_formula_weight 625.33
_space_group_IT_number 15
_symmetry_cell_setting monoclinic
_symmetry_Int_Tables_number 15
_symmetry_space_group_name_Hall '-C 2yc'
_symmetry_space_group_name_H-M 'C 1 2/c 1'
_atom_sites_solution_hydrogens mixed
_audit_conform_dict_location ftp://ftp.iucr.org/pub/cif_core.dic
_audit_conform_dict_name cif_core.dic
_audit_conform_dict_version 2.4.3
_audit_creation_date 2015-11-16T22:15:43-00:00
_audit_creation_method 'WinGX routine CIF_UPDATE'
_audit_update_record
;
2017-01-31 deposited with the CCDC.
2017-02-13 downloaded from the CCDC.
;
_cell_angle_alpha 90
_cell_angle_beta 94.2180(10)
_cell_angle_gamma 90
_cell_formula_units_Z 8
_cell_length_a 23.3696(10)
_cell_length_b 10.6048(5)
_cell_length_c 18.9372(8)
_cell_measurement_reflns_used 7893
_cell_measurement_temperature 150(2)
_cell_measurement_theta_max 28.76
_cell_measurement_theta_min 2.16
_cell_volume 4680.5(4)
_computing_cell_refinement 'Bruker SAINT'
_computing_data_collection 'Bruker APEX2'
_computing_data_reduction 'Bruker SAINT'
_computing_molecular_graphics 'Bruker SHELXTL'
_computing_publication_material 'Bruker SHELXTL'
_computing_structure_refinement 'SHELXL-2014/7 (Sheldrick, 2014)'
_computing_structure_solution 'SHELXS-2014 (Sheldrick, 2008)'
_diffrn_ambient_temperature 150(2)
_diffrn_measured_fraction_theta_full 0.999
_diffrn_measured_fraction_theta_max 0.997
_diffrn_measurement_device_type 'Bruker APEX-II CCD'
_diffrn_measurement_method '\f and \w scans'
_diffrn_radiation_monochromator graphite
_diffrn_radiation_type MoK\a
_diffrn_radiation_wavelength 0.71073
_diffrn_reflns_av_R_equivalents 0.0494
_diffrn_reflns_av_unetI/netI 0.0424
_diffrn_reflns_Laue_measured_fraction_full 0.999
_diffrn_reflns_Laue_measured_fraction_max 0.997
_diffrn_reflns_limit_h_max 32
_diffrn_reflns_limit_h_min -32
_diffrn_reflns_limit_k_max 14
_diffrn_reflns_limit_k_min -14
_diffrn_reflns_limit_l_max 26
_diffrn_reflns_limit_l_min -26
_diffrn_reflns_number 31667
_diffrn_reflns_point_group_measured_fraction_full 0.999
_diffrn_reflns_point_group_measured_fraction_max 0.997
_diffrn_reflns_theta_full 25.242
_diffrn_reflns_theta_max 30.051
_diffrn_reflns_theta_min 2.34
_diffrn_standards_number 0
_exptl_absorpt_coefficient_mu 3.17
_exptl_absorpt_correction_T_max 0.746
_exptl_absorpt_correction_T_min 0.5556
_exptl_absorpt_correction_type multi-scan
_exptl_absorpt_process_details 'SADABS (Sheldrick, 2003)'
_exptl_crystal_colour yellow
_exptl_crystal_density_diffrn 1.775
_exptl_crystal_description block
_exptl_crystal_F_000 2464
_exptl_crystal_size_max 0.24
_exptl_crystal_size_mid 0.12
_exptl_crystal_size_min 0.1
_refine_diff_density_max 1.327
_refine_diff_density_min -0.609
_refine_diff_density_rms 0.114
_refine_ls_extinction_method none
_refine_ls_goodness_of_fit_ref 0.966
_refine_ls_hydrogen_treatment mixed
_refine_ls_matrix_type full
_refine_ls_number_parameters 299
_refine_ls_number_reflns 6845
_refine_ls_number_restraints 0
_refine_ls_restrained_S_all 0.966
_refine_ls_R_factor_all 0.0445
_refine_ls_R_factor_gt 0.0264
_refine_ls_shift/su_max 0.002
_refine_ls_shift/su_mean 0
_refine_ls_structure_factor_coef Fsqd
_refine_ls_weighting_details 'w=1/[\s^2^(Fo^2^)+(0.0300P)^2^] where P=(Fo^2^+2Fc^2^)/3'
_refine_ls_weighting_scheme calc
_refine_ls_wR_factor_gt 0.0559
_refine_ls_wR_factor_ref 0.0614
_reflns_Friedel_coverage 0
_reflns_number_gt 5291
_reflns_number_total 6845
_reflns_threshold_expression 'I > 2\s(I)'
_cod_data_source_file c6dt04895a2.cif
_cod_data_source_block Eu_1d
_cod_depositor_comments 'Adding full bibliography for 1545244--1545251.cif.'
_cod_original_sg_symbol_H-M 'C 2/c'
_cod_database_code 1545251

loop_
_symmetry_equiv_pos_as_xyz
'x, y, z'
'-x, y, -z+1/2'
'x+1/2, y+1/2, z'
'-x+1/2, y+1/2, -z+1/2'
'-x, -y, -z'
'x, -y, z-1/2'
'-x+1/2, -y+1/2, -z'
'x+1/2, -y+1/2, z-1/2'

loop_
_atom_site_label
_atom_site_type_symbol
_atom_site_fract_x
_atom_site_fract_y
_atom_site_fract_z
_atom_site_U_iso_or_equiv
_atom_site_adp_type
_atom_site_occupancy
_atom_site_site_symmetry_order
_atom_site_calc_flag
_atom_site_refinement_flags_posn
_atom_site_refinement_flags_adp
Eu1 Eu 0.25168(2) 0.59122(2) 0.23493(2) 0.01584(4) Uani 1 1 d . .
Cr1 Cr 0.39392(2) 0.27757(4) 0.04290(2) 0.02202(10) Uani 1 1 d . .
O1 O 0.27401(8) 0.44250(17) 0.15105(10) 0.0227(4) Uani 1 1 d . .
O2 O 0.27320(8) 0.24333(17) 0.18724(10) 0.0237(4) Uani 1 1 d . .
O3 O 0.32633(8) 0.72273(17) 0.20093(11) 0.0253(4) Uani 1 1 d . .
O4 O 0.33840(8) 0.52319(18) 0.29581(10) 0.0236(4) Uani 1 1 d . .
O5 O 0.21018(8) 0.71142(17) 0.14133(10) 0.0246(4) Uani 1 1 d . .
O6 O 0.15569(8) 0.52493(18) 0.21543(10) 0.0254(4) Uani 1 1 d . .
O7 O 0.45052(11) 0.5318(2) 0.05777(15) 0.0507(7) Uani 1 1 d . .
O8 O 0.50122(10) 0.1774(3) -0.01497(14) 0.0536(7) Uani 1 1 d . .
O9 O 0.44287(12) 0.2131(3) 0.18932(14) 0.0588(8) Uani 1 1 d . .
O10 O 0.23221(9) 0.43897(18) 0.32509(11) 0.0224(4) Uani 1 1 d . .
H1 H 0.2086(14) 0.391(3) 0.3140(18) 0.027 Uiso 1 1 d . U
H2 H 0.2582(15) 0.396(3) 0.3391(18) 0.027 Uiso 1 1 d . U
C1 C 0.28296(11) 0.3271(2) 0.14301(13) 0.0169(5) Uani 1 1 d . .
C2 C 0.30500(11) 0.2864(2) 0.07423(14) 0.0181(5) Uani 1 1 d . .
C3 C 0.31162(11) 0.3752(3) 0.02013(14) 0.0220(6) Uani 1 1 d . .
H3A H 0.3023 0.4611 0.0276 0.026 Uiso 1 1 calc R U
C4 C 0.33197(13) 0.3381(3) -0.04492(15) 0.0288(7) Uani 1 1 d . .
H4A H 0.3358 0.3983 -0.0814 0.035 Uiso 1 1 calc R U
C5 C 0.34643(13) 0.2119(3) -0.05530(17) 0.0341(7) Uani 1 1 d . .
H5A H 0.361 0.1869 -0.0987 0.041 Uiso 1 1 calc R U
C6 C 0.33962(13) 0.1213(3) -0.00205(17) 0.0323(7) Uani 1 1 d . .
H6A H 0.3487 0.0354 -0.01 0.039 Uiso 1 1 calc R U
C7 C 0.31939(12) 0.1585(3) 0.06243(16) 0.0252(6) Uani 1 1 d . .
H7A H 0.3152 0.0978 0.0986 0.03 Uiso 1 1 calc R U
C8 C 0.41002(14) 0.8033(3) 0.15381(18) 0.0359(7) Uani 1 1 d . .
H8A H 0.4032 0.8889 0.1709 0.054 Uiso 1 1 calc R U
H8B H 0.3947 0.7957 0.1044 0.054 Uiso 1 1 calc R U
H8C H 0.4513 0.7863 0.157 0.054 Uiso 1 1 calc R U
C9 C 0.38042(12) 0.7092(3) 0.19883(16) 0.0257(6) Uani 1 1 d . .
C10 C 0.41249(12) 0.6171(3) 0.23564(18) 0.0322(7) Uani 1 1 d . .
H10A H 0.4521 0.6113 0.2278 0.039 Uiso 1 1 calc R U
C11 C 0.39077(12) 0.5323(3) 0.28334(16) 0.0257(6) Uani 1 1 d . .
C12 C 0.43184(14) 0.4455(3) 0.3254(2) 0.0415(8) Uani 1 1 d . .
H12A H 0.4189 0.358 0.3191 0.062 Uiso 1 1 calc R U
H12B H 0.4329 0.4679 0.3756 0.062 Uiso 1 1 calc R U
H12C H 0.4703 0.4542 0.3085 0.062 Uiso 1 1 calc R U
C13 C 0.16078(17) 0.7920(3) 0.03782(18) 0.0449(9) Uani 1 1 d . .
H13A H 0.1222 0.7881 0.0137 0.067 Uiso 1 1 calc R U
H13B H 0.1891 0.7657 0.0051 0.067 Uiso 1 1 calc R U
H13C H 0.169 0.8787 0.0535 0.067 Uiso 1 1 calc R U
C14 C 0.16394(13) 0.7057(3) 0.10087(15) 0.0264(6) Uani 1 1 d . .
C15 C 0.11765(13) 0.6283(3) 0.11190(16) 0.0287(6) Uani 1 1 d . .
H15A H 0.0856 0.6314 0.0781 0.034 Uiso 1 1 calc R U
C16 C 0.11485(12) 0.5459(3) 0.16929(16) 0.0241(6) Uani 1 1 d . .
C17 C 0.05909(13) 0.4774(3) 0.17755(19) 0.0372(8) Uani 1 1 d . .
H17A H 0.0669 0.3881 0.1872 0.056 Uiso 1 1 calc R U
H17B H 0.0342 0.4855 0.1338 0.056 Uiso 1 1 calc R U
H17C H 0.0399 0.5143 0.217 0.056 Uiso 1 1 calc R U
C18 C 0.42888(13) 0.4337(3) 0.05190(17) 0.0313(7) Uani 1 1 d . .
C19 C 0.45995(13) 0.2161(3) 0.00740(17) 0.0342(7) Uani 1 1 d . .
C20 C 0.42424(13) 0.2382(3) 0.13323(17) 0.0335(7) Uani 1 1 d . .

loop_
_atom_site_aniso_label
_atom_site_aniso_U_11
_atom_site_aniso_U_22
_atom_site_aniso_U_33
_atom_site_aniso_U_23
_atom_site_aniso_U_13
_atom_site_aniso_U_12
Eu1 0.01727(6) 0.01322(6) 0.01730(7) -0.00167(5) 0.00318(4) 0.00020(5)
Cr1 0.0215(2) 0.0257(2) 0.0192(2) -0.00080(18) 0.00419(18) 0.00002(18)
O1 0.0324(11) 0.0151(9) 0.0213(10) -0.0026(7) 0.0057(8) 0.0024(8)
O2 0.0313(10) 0.0197(10) 0.0209(10) 0.0033(8) 0.0072(8) -0.0012(8)
O3 0.0197(9) 0.0194(9) 0.0375(12) 0.0020(8) 0.0056(9) -0.0014(8)
O4 0.0195(9) 0.0287(11) 0.0226(10) 0.0013(8) 0.0017(8) 0.0000(8)
O5 0.0301(11) 0.0196(10) 0.0233(10) 0.0038(8) -0.0033(8) -0.0038(8)
O6 0.0192(9) 0.0277(11) 0.0291(11) 0.0022(9) -0.0002(8) -0.0003(8)
O7 0.0481(15) 0.0391(14) 0.0629(18) 0.0039(13) -0.0082(13) -0.0135(12)
O8 0.0310(13) 0.083(2) 0.0480(16) -0.0121(14) 0.0080(12) 0.0111(13)
O9 0.0592(17) 0.081(2) 0.0339(15) 0.0196(14) -0.0097(13) 0.0005(15)
O10 0.0230(10) 0.0142(10) 0.0300(11) 0.0020(8) 0.0017(9) -0.0008(7)
C1 0.0176(12) 0.0164(12) 0.0167(13) 0.0005(10) 0.0020(10) 0.0001(9)
C2 0.0179(12) 0.0177(12) 0.0188(13) -0.0041(10) 0.0027(10) -0.0013(10)
C3 0.0204(13) 0.0265(14) 0.0192(13) 0.0015(11) 0.0017(11) -0.0012(11)
C4 0.0256(15) 0.0441(19) 0.0167(14) 0.0014(13) 0.0028(12) -0.0039(13)
C5 0.0275(15) 0.053(2) 0.0230(15) -0.0139(14) 0.0082(13) -0.0021(15)
C6 0.0293(16) 0.0308(16) 0.0379(18) -0.0154(13) 0.0103(14) -0.0018(12)
C7 0.0274(15) 0.0189(14) 0.0301(16) -0.0035(11) 0.0070(12) -0.0020(11)
C8 0.0300(16) 0.0368(18) 0.0418(19) 0.0062(14) 0.0082(15) -0.0085(14)
C9 0.0251(14) 0.0244(14) 0.0283(15) -0.0035(12) 0.0069(12) -0.0051(11)
C10 0.0159(13) 0.0417(18) 0.0398(19) 0.0031(14) 0.0062(13) -0.0007(12)
C11 0.0182(13) 0.0329(16) 0.0255(15) -0.0037(12) -0.0025(11) 0.0008(12)
C12 0.0268(16) 0.048(2) 0.049(2) 0.0169(17) 0.0002(15) 0.0046(15)
C13 0.062(2) 0.039(2) 0.0324(19) 0.0113(15) -0.0106(17) -0.0035(17)
C14 0.0368(16) 0.0200(14) 0.0216(14) -0.0040(11) -0.0033(12) 0.0061(12)
C15 0.0285(15) 0.0280(14) 0.0284(16) -0.0065(12) -0.0066(13) 0.0045(12)
C16 0.0206(13) 0.0237(13) 0.0281(15) -0.0109(12) 0.0021(12) 0.0013(11)
C17 0.0217(15) 0.045(2) 0.044(2) -0.0070(16) 0.0002(14) -0.0034(14)
C18 0.0245(15) 0.0382(18) 0.0303(17) 0.0030(13) -0.0031(13) -0.0001(13)
C19 0.0274(16) 0.0448(19) 0.0302(17) -0.0025(14) 0.0001(13) 0.0040(14)
C20 0.0301(16) 0.0409(18) 0.0297(17) 0.0032(14) 0.0029(13) -0.0018(14)

loop_
_atom_type_symbol
_atom_type_description
_atom_type_scat_dispersion_real
_atom_type_scat_dispersion_imag
_atom_type_scat_source
C C 0.0033 0.0016 'International Tables Vol C Tables 4.2.6.8 and 6.1.1.4'
H H 0 0 'International Tables Vol C Tables 4.2.6.8 and 6.1.1.4'
O O 0.0106 0.006 'International Tables Vol C Tables 4.2.6.8 and 6.1.1.4'
Cr Cr 0.3209 0.6236 'International Tables Vol C Tables 4.2.6.8 and 6.1.1.4'
Eu Eu -0.1578 3.6682 'International Tables Vol C Tables 4.2.6.8 and 6.1.1.4'

loop_
_geom_angle_atom_site_label_1
_geom_angle_atom_site_label_2
_geom_angle_atom_site_label_3
_geom_angle
_geom_angle_site_symmetry_1
_geom_angle_site_symmetry_3
O2 Eu1 O1 176.90(7) 4 .
O2 Eu1 O5 89.61(7) 4 .
O1 Eu1 O5 87.32(7) . .
O2 Eu1 O6 91.56(7) 4 .
O1 Eu1 O6 87.10(7) . .
O5 Eu1 O6 72.92(7) . .
O2 Eu1 O3 89.25(7) 4 .
O1 Eu1 O3 90.40(7) . .
O5 Eu1 O3 75.19(7) . .
O6 Eu1 O3 148.09(7) . .
O2 Eu1 O4 98.62(7) 4 .
O1 Eu1 O4 84.20(7) . .
O5 Eu1 O4 145.91(7) . .
O6 Eu1 O4 139.16(7) . .
O3 Eu1 O4 71.92(7) . .
O2 Eu1 O10 86.90(7) 4 .
O1 Eu1 O10 95.33(7) . .
O5 Eu1 O10 144.24(7) . .
O6 Eu1 O10 71.62(7) . .
O3 Eu1 O10 140.24(7) . .
O4 Eu1 O10 69.61(7) . .
C19 Cr1 C18 88.53(15) . .
C19 Cr1 C20 89.05(14) . .
C18 Cr1 C20 88.88(14) . .
C19 Cr1 C3 146.83(13) . .
C18 Cr1 C3 88.32(12) . .
C20 Cr1 C3 123.89(12) . .
C19 Cr1 C7 123.40(13) . .
C18 Cr1 C7 147.87(12) . .
C20 Cr1 C7 88.23(13) . .
C3 Cr1 C7 67.17(10) . .
C19 Cr1 C2 160.44(13) . .
C18 Cr1 C2 110.86(12) . .
C20 Cr1 C2 93.74(12) . .
C3 Cr1 C2 37.30(10) . .
C7 Cr1 C2 37.55(9) . .
C19 Cr1 C5 87.92(13) . .
C18 Cr1 C5 123.48(14) . .
C20 Cr1 C5 147.37(14) . .
C3 Cr1 C5 66.73(11) . .
C7 Cr1 C5 66.80(11) . .
C2 Cr1 C5 79.31(10) . .
C19 Cr1 C4 110.24(13) . .
C18 Cr1 C4 94.00(12) . .
C20 Cr1 C4 160.54(13) . .
C3 Cr1 C4 37.20(10) . .
C7 Cr1 C4 79.12(11) . .
C2 Cr1 C4 67.24(10) . .
C5 Cr1 C4 36.82(12) . .
C19 Cr1 C6 93.79(13) . .
C18 Cr1 C6 160.19(13) . .
C20 Cr1 C6 110.81(14) . .
C3 Cr1 C6 78.99(11) . .
C7 Cr1 C6 36.86(11) . .
C2 Cr1 C6 67.12(10) . .
C5 Cr1 C6 37.16(12) . .
C4 Cr1 C6 66.73(12) . .
C1 O1 Eu1 142.53(17) . .
C1 O2 Eu1 175.74(19) . 4_545
C9 O3 Eu1 134.10(18) . .
C11 O4 Eu1 133.59(19) . .
C14 O5 Eu1 135.54(18) . .
C16 O6 Eu1 135.85(19) . .
Eu1 O10 H1 115(2) . .
Eu1 O10 H2 116(2) . .
H1 O10 H2 103(3) . .
O1 C1 O2 124.8(2) . .
O1 C1 C2 117.3(2) . .
O2 C1 C2 117.9(2) . .
C3 C2 C7 119.0(2) . .
C3 C2 C1 120.2(2) . .
C7 C2 C1 120.8(2) . .
C3 C2 Cr1 71.13(15) . .
C7 C2 Cr1 71.22(15) . .
C1 C2 Cr1 129.56(18) . .
C2 C3 C4 120.8(3) . .
C2 C3 Cr1 71.57(15) . .
C4 C3 Cr1 72.14(17) . .
C2 C3 H3A 119.6 . .
C4 C3 H3A 119.6 . .
Cr1 C3 H3A 129.1 . .
C5 C4 C3 119.4(3) . .
C5 C4 Cr1 71.17(18) . .
C3 C4 Cr1 70.67(16) . .
C5 C4 H4A 120.3 . .
C3 C4 H4A 120.3 . .
Cr1 C4 H4A 130.4 . .
C4 C5 C6 120.7(3) . .
C4 C5 Cr1 72.02(18) . .
C6 C5 Cr1 71.87(18) . .
C4 C5 H5A 119.6 . .
C6 C5 H5A 119.6 . .
Cr1 C5 H5A 128.8 . .
C7 C6 C5 119.7(3) . .
C7 C6 Cr1 71.02(17) . .
C5 C6 Cr1 70.97(18) . .
C7 C6 H6A 120.2 . .
C5 C6 H6A 120.2 . .
Cr1 C6 H6A 130.4 . .
C6 C7 C2 120.4(3) . .
C6 C7 Cr1 72.12(17) . .
C2 C7 Cr1 71.23(15) . .
C6 C7 H7A 119.8 . .
C2 C7 H7A 119.8 . .
Cr1 C7 H7A 129.3 . .
C9 C8 H8A 109.5 . .
C9 C8 H8B 109.5 . .
H8A C8 H8B 109.5 . .
C9 C8 H8C 109.5 . .
H8A C8 H8C 109.5 . .
H8B C8 H8C 109.5 . .
O3 C9 C10 124.3(3) . .
O3 C9 C8 116.0(3) . .
C10 C9 C8 119.7(3) . .
C9 C10 C11 124.7(3) . .
C9 C10 H10A 117.6 . .
C11 C10 H10A 117.6 . .
O4 C11 C10 124.9(3) . .
O4 C11 C12 116.1(3) . .
C10 C11 C12 119.0(3) . .
C11 C12 H12A 109.5 . .
C11 C12 H12B 109.5 . .
H12A C12 H12B 109.5 . .
C11 C12 H12C 109.5 . .
H12A C12 H12C 109.5 . .
H12B C12 H12C 109.5 . .
C14 C13 H13A 109.5 . .
C14 C13 H13B 109.5 . .
H13A C13 H13B 109.5 . .
C14 C13 H13C 109.5 . .
H13A C13 H13C 109.5 . .
H13B C13 H13C 109.5 . .
O5 C14 C15 124.9(3) . .
O5 C14 C13 115.9(3) . .
C15 C14 C13 119.2(3) . .
C14 C15 C16 124.6(3) . .
C14 C15 H15A 117.7 . .
C16 C15 H15A 117.7 . .
O6 C16 C15 124.7(3) . .
O6 C16 C17 117.2(3) . .
C15 C16 C17 118.1(3) . .
C16 C17 H17A 109.5 . .
C16 C17 H17B 109.5 . .
H17A C17 H17B 109.5 . .
C16 C17 H17C 109.5 . .
H17A C17 H17C 109.5 . .
H17B C17 H17C 109.5 . .
O7 C18 Cr1 179.6(3) . .
O8 C19 Cr1 179.8(4) . .
O9 C20 Cr1 179.6(3) . .

loop_
_geom_bond_atom_site_label_1
_geom_bond_atom_site_label_2
_geom_bond_distance
_geom_bond_site_symmetry_2
Eu1 O2 2.2889(18) 4
Eu1 O1 2.3247(18) .
Eu1 O5 2.3354(18) .
Eu1 O6 2.3537(19) .
Eu1 O3 2.3597(18) .
Eu1 O4 2.3693(18) .
Eu1 O10 2.417(2) .
Cr1 C19 1.847(3) .
Cr1 C18 1.848(3) .
Cr1 C20 1.851(3) .
Cr1 C3 2.199(3) .
Cr1 C7 2.205(3) .
Cr1 C2 2.205(3) .
Cr1 C5 2.207(3) .
Cr1 C4 2.218(3) .
Cr1 C6 2.219(3) .
O1 C1 1.252(3) .
O2 C1 1.253(3) .
O2 Eu1 2.2889(18) 4_545
O3 C9 1.276(3) .
O4 C11 1.267(3) .
O5 C14 1.279(3) .
O6 C16 1.265(3) .
O7 C18 1.158(4) .
O8 C19 1.156(4) .
O9 C20 1.149(4) .
O10 H1 0.77(3) .
O10 H2 0.79(3) .
C1 C2 1.499(4) .
C2 C3 1.408(4) .
C2 C7 1.419(4) .
C3 C4 1.409(4) .
C3 H3A 0.95 .
C4 C5 1.397(4) .
C4 H4A 0.95 .
C5 C6 1.410(5) .
C5 H5A 0.95 .
C6 C7 1.398(4) .
C6 H6A 0.95 .
C7 H7A 0.95 .
C8 C9 1.513(4) .
C8 H8A 0.98 .
C8 H8B 0.98 .
C8 H8C 0.98 .
C9 C10 1.387(4) .
C10 C11 1.397(4) .
C10 H10A 0.95 .
C11 C12 1.513(4) .
C12 H12A 0.98 .
C12 H12B 0.98 .
C12 H12C 0.98 .
C13 C14 1.502(4) .
C13 H13A 0.98 .
C13 H13B 0.98 .
C13 H13C 0.98 .
C14 C15 1.386(4) .
C15 C16 1.400(4) .
C15 H15A 0.95 .
C16 C17 1.510(4) .
C17 H17A 0.98 .
C17 H17B 0.98 .
C17 H17C 0.98 .

loop_
_geom_hbond_atom_site_label_D
_geom_hbond_atom_site_label_H
_geom_hbond_atom_site_label_A
_geom_hbond_distance_DH
_geom_hbond_distance_HA
_geom_hbond_distance_DA
_geom_hbond_angle_DHA
_geom_hbond_site_symmetry_A
O10 H2 O5 0.79(3) 2.12(3) 2.813(3) 147(3) 4_545
O10 H1 O3 0.77(3) 1.98(3) 2.697(3) 157(3) 4_545
C15 H15A O8 0.95 2.59 3.534(4) 171 3_455
